data_7062691
loop_
_publ_author_name
'Liu, Yawei'
'Li, Yanzhong'
'Pu, Tao'
'Pei, Yuetian'
'Fan, Yiwei'
'Xu, Congjian'
'Li, Fuyou'

_publ_section_title
;
 Autofluorescence-free in vivo imaging using a cyclometalated iridium
 complex with afterglow luminescence
;
_journal_issue 36
_journal_name_full 'New Journal of Chemistry'
_journal_page_first 16794
_journal_page_last 16798
_journal_paper_doi 10.1039/D3NJ03430E
_journal_volume 47
_journal_year 2023
_chemical_formula_sum 'C62 H45 F6 Ir N5 O3 P S3'
_chemical_formula_weight 1341.38
_space_group_crystal_system triclinic
_space_group_IT_number 2
_space_group_name_Hall '-P 1'
_space_group_name_H-M_alt 'P -1'
_atom_sites_solution_hydrogens geom
_audit_creation_method SHELXL-2016/6
_audit_update_record
;
2022-04-12 deposited with the CCDC.	2023-08-28 downloaded from the CCDC.
;
_cell_angle_alpha 98.990(3)
_cell_angle_beta 91.174(3)
_cell_angle_gamma 110.964(3)
_cell_formula_units_Z 2
_cell_length_a 14.1612(10)
_cell_length_b 14.3583(10)
_cell_length_c 15.9369(11)
_cell_measurement_reflns_used 9867
_cell_measurement_temperature 173(2)
_cell_measurement_theta_max 58.06
_cell_measurement_theta_min 3.28
_cell_volume 2978.5(4)
_computing_cell_refinement 'Bruker SAINT'
_computing_data_collection 'Bruker APEX2'
_computing_data_reduction 'Bruker SAINT'
_computing_molecular_graphics 'Bruker SHELXTL'
_computing_publication_material 'Bruker SHELXTL'
_computing_structure_refinement 'SHELXL-2016/6 (Sheldrick, 2016)'
_computing_structure_solution 'SHELXT 2014/5 (Sheldrick, 2014)'
_diffrn_ambient_temperature 173(2)
_diffrn_measured_fraction_theta_full 0.999
_diffrn_measured_fraction_theta_max 0.999
_diffrn_measurement_device_type 'Bruker APEX-II CCD'
_diffrn_measurement_method '\f and \w scans'
_diffrn_radiation_type GaK\a
_diffrn_radiation_wavelength 1.34138
_diffrn_reflns_av_R_equivalents 0.0653
_diffrn_reflns_av_unetI/netI 0.0364
_diffrn_reflns_Laue_measured_fraction_full 0.999
_diffrn_reflns_Laue_measured_fraction_max 0.999
_diffrn_reflns_limit_h_max 17
_diffrn_reflns_limit_h_min -17
_diffrn_reflns_limit_k_max 18
_diffrn_reflns_limit_k_min -17
_diffrn_reflns_limit_l_max 20
_diffrn_reflns_limit_l_min -20
_diffrn_reflns_number 84349
_diffrn_reflns_point_group_measured_fraction_full 0.999
_diffrn_reflns_point_group_measured_fraction_max 0.999
_diffrn_reflns_theta_full 53.594
_diffrn_reflns_theta_max 57.499
_diffrn_reflns_theta_min 2.912
_exptl_absorpt_coefficient_mu 4.062
_exptl_absorpt_correction_T_max 0.751
_exptl_absorpt_correction_T_min 0.564
_exptl_absorpt_correction_type multi-scan
_exptl_absorpt_process_details sadabs
_exptl_crystal_colour red
_exptl_crystal_density_diffrn 1.496
_exptl_crystal_description block
_exptl_crystal_F_000 1340
_exptl_crystal_size_max 0.160
_exptl_crystal_size_mid 0.120
_exptl_crystal_size_min 0.090
_refine_diff_density_max 4.119
_refine_diff_density_min -0.646
_refine_diff_density_rms 0.110
_refine_ls_extinction_method none
_refine_ls_goodness_of_fit_ref 1.066
_refine_ls_hydrogen_treatment constr
_refine_ls_matrix_type full
_refine_ls_number_parameters 860
_refine_ls_number_reflns 12385
_refine_ls_number_restraints 188
_refine_ls_restrained_S_all 1.067
_refine_ls_R_factor_all 0.0486
_refine_ls_R_factor_gt 0.0415
_refine_ls_shift/su_max 0.003
_refine_ls_shift/su_mean 0.000
_refine_ls_structure_factor_coef Fsqd
_refine_ls_weighting_details 'w=1/[\s^2^(Fo^2^)+(0.0671P)^2^+2.9306P] where P=(Fo^2^+2Fc^2^)/3'
_refine_ls_weighting_scheme calc
_refine_ls_wR_factor_gt 0.1104
_refine_ls_wR_factor_ref 0.1148
_reflns_Friedel_coverage 0.000
_reflns_number_gt 10862
_reflns_number_total 12385
_reflns_threshold_expression 'I > 2\s(I)'
_cod_data_source_file d3nj03430e2.cif
_cod_data_source_block platon_sq
_cod_depositor_comments 'Adding full bibliography for 7062690--7062691.cif.'
_cod_database_code 7062691
_shelx_shelxl_version_number 2016/6
_shelx_space_group_comment
; 
The symmetry employed for this shelxl refinement is uniquely defined 
by the following loop, which should always be used as a source of 
symmetry information in preference to the above space-group names. 
They are only intended as comments. 
;
_shelx_estimated_absorpt_t_min 0.563
_shelx_estimated_absorpt_t_max 0.711

loop_
_space_group_symop_operation_xyz
'x, y, z'
'-x, -y, -z'

loop_
_atom_site_label
_atom_site_type_symbol
_atom_site_fract_x
_atom_site_fract_y
_atom_site_fract_z
_atom_site_U_iso_or_equiv
_atom_site_adp_type
_atom_site_occupancy
_atom_site_site_symmetry_order
_atom_site_calc_flag
_atom_site_refinement_flags_posn
_atom_site_refinement_flags_adp
_atom_site_refinement_flags_occupancy
_atom_site_disorder_assembly
_atom_site_disorder_group
Ir1 Ir 1.19197(2) 0.64748(2) 0.76960(2) 0.03329(7) Uani 1 1 d . . . . .
P1 P 0.7608(7) 0.9229(5) 0.5167(5) 0.0811(19) Uani 0.676(14) 1 d . U P A 1
F1 F 0.7273(11) 0.8060(9) 0.5200(11) 0.129(5) Uani 0.676(14) 1 d . U P A 1
F2 F 0.6532(7) 0.9001(9) 0.4706(9) 0.121(4) Uani 0.676(14) 1 d . U P A 1
F3 F 0.7945(11) 1.0375(6) 0.5143(6) 0.133(4) Uani 0.676(14) 1 d . U P A 1
F4 F 0.8671(8) 0.9380(9) 0.5606(6) 0.144(5) Uani 0.676(14) 1 d . U P A 1
F5 F 0.8001(8) 0.9034(7) 0.4256(6) 0.100(3) Uani 0.676(14) 1 d . U P A 1
F6 F 0.7186(14) 0.9363(11) 0.6064(7) 0.147(6) Uani 0.676(14) 1 d . U P A 1
P1' P 0.7430(15) 0.9266(13) 0.5296(11) 0.095(5) Uani 0.324(14) 1 d D U P A 2
F1' F 0.8056(18) 0.9971(13) 0.6107(13) 0.134(9) Uani 0.324(14) 1 d D U P A 2
F2' F 0.672(3) 0.862(2) 0.4500(17) 0.173(13) Uani 0.324(14) 1 d D U P A 2
F3' F 0.6523(13) 0.8997(18) 0.5891(15) 0.122(8) Uani 0.324(14) 1 d D U P A 2
F4' F 0.827(2) 0.953(3) 0.461(2) 0.169(12) Uani 0.324(14) 1 d D U P A 2
F5' F 0.716(3) 1.0192(17) 0.5103(13) 0.135(9) Uani 0.324(14) 1 d D U P A 2
F6' F 0.777(3) 0.840(2) 0.544(2) 0.145(13) Uani 0.324(14) 1 d D U P A 2
S1 S 0.19051(9) 0.26117(10) 0.80049(9) 0.0520(3) Uani 1 1 d . . . . .
S2 S 0.93215(8) 0.36648(10) 0.79820(8) 0.0506(3) Uani 1 1 d . . . . .
N1 N 1.0800(3) 0.6925(3) 0.7114(2) 0.0349(7) Uani 1 1 d . . . . .
N2 N 1.2720(3) 0.8056(3) 0.7596(2) 0.0397(8) Uani 1 1 d . . . . .
N3 N -0.1686(4) -0.1706(4) 0.8286(3) 0.0673(12) Uani 1 1 d . . . . .
N4 N 1.1107(3) 0.6562(3) 0.8776(2) 0.0417(8) Uani 1 1 d . . . . .
N5 N 1.2781(2) 0.6351(3) 0.6653(2) 0.0319(7) Uani 1 1 d . . . . .
O1 O 0.4650(2) 0.3612(3) 0.7109(2) 0.0542(8) Uani 1 1 d . . . . .
O2 O 0.4200(2) 0.4301(3) 0.6077(2) 0.0580(9) Uani 1 1 d . . . . .
O3 O 0.2870(3) 0.1599(4) 0.8670(3) 0.0788(13) Uani 1 1 d . . . . .
C1 C 0.9816(3) 0.6365(3) 0.6991(2) 0.0354(8) Uani 1 1 d . . . . .
H1 H 0.959198 0.571146 0.714349 0.042 Uiso 1 1 calc R U . . .
C2 C 0.9092(3) 0.6686(3) 0.6651(2) 0.0379(9) Uani 1 1 d . . . . .
C3 C 0.9444(3) 0.7623(4) 0.6390(3) 0.0427(10) Uani 1 1 d . . . . .
H3 H 0.898475 0.785851 0.612847 0.051 Uiso 1 1 calc R U . . .
C4 C 1.0464(3) 0.8208(4) 0.6514(3) 0.0441(10) Uani 1 1 d . . . . .
H4 H 1.071099 0.884504 0.633165 0.053 Uiso 1 1 calc R U . . .
C5 C 1.1131(3) 0.7866(3) 0.6907(3) 0.0398(9) Uani 1 1 d . . . . .
C6 C 1.2215(3) 0.8468(3) 0.7130(3) 0.0443(10) Uani 1 1 d . . . . .
C7 C 1.2699(4) 0.9384(4) 0.6873(4) 0.0668(15) Uani 1 1 d . . . . .
H7 H 1.233722 0.965265 0.653168 0.080 Uiso 1 1 calc R U . . .
C8 C 1.3702(5) 0.9898(5) 0.7115(6) 0.088(2) Uani 1 1 d . . . . .
H8 H 1.403769 1.054683 0.697059 0.105 Uiso 1 1 calc R U . . .
C9 C 1.4229(5) 0.9473(5) 0.7570(5) 0.082(2) Uani 1 1 d . . . . .
H9 H 1.493879 0.980623 0.770891 0.098 Uiso 1 1 calc R U . . .
C10 C 1.3721(4) 0.8569(4) 0.7818(3) 0.0524(12) Uani 1 1 d . . . . .
H10 H 1.407921 0.829320 0.815578 0.063 Uiso 1 1 calc R U . . .
C11 C 0.8002(3) 0.6046(3) 0.6609(3) 0.0378(9) Uani 1 1 d . . . . .
C12 C 0.7640(3) 0.5478(4) 0.7249(3) 0.0427(10) Uani 1 1 d . . . . .
H12 H 0.809916 0.549389 0.769902 0.051 Uiso 1 1 calc R U . . .
C13 C 0.6625(3) 0.4895(4) 0.7235(3) 0.0444(10) Uani 1 1 d . . . . .
H13 H 0.638919 0.451663 0.767720 0.053 Uiso 1 1 calc R U . . .
C14 C 0.5940(3) 0.4857(3) 0.6576(3) 0.0380(9) Uani 1 1 d . . . . .
C15 C 0.6300(3) 0.5427(3) 0.5944(3) 0.0402(9) Uani 1 1 d . . . . .
H15 H 0.583964 0.541514 0.549640 0.048 Uiso 1 1 calc R U . . .
C16 C 0.7312(3) 0.6008(3) 0.5955(3) 0.0394(9) Uani 1 1 d . . . . .
H16 H 0.754378 0.638786 0.551258 0.047 Uiso 1 1 calc R U . . .
C17 C 0.4841(3) 0.4250(4) 0.6546(3) 0.0408(9) Uani 1 1 d . . . . .
C18 C 0.3600(4) 0.2975(4) 0.7158(3) 0.0549(12) Uani 1 1 d . . . . .
H18A H 0.355227 0.227737 0.719323 0.066 Uiso 1 1 calc R U . . .
H18B H 0.318643 0.294709 0.663950 0.066 Uiso 1 1 calc R U . . .
C19 C 0.3206(4) 0.3403(4) 0.7932(3) 0.0522(11) Uani 1 1 d . . . . .
H19A H 0.324894 0.409863 0.789397 0.063 Uiso 1 1 calc R U . . .
H19B H 0.362416 0.343711 0.844953 0.063 Uiso 1 1 calc R U . . .
C20 C 0.2056(4) 0.1558(4) 0.8373(3) 0.0545(12) Uani 1 1 d . . . . .
C21 C 0.1104(4) 0.0686(4) 0.8307(3) 0.0488(11) Uani 1 1 d . . . . .
C22 C 0.0300(4) 0.0510(3) 0.7707(3) 0.0453(10) Uani 1 1 d . . . . .
H22 H 0.038622 0.094573 0.730023 0.054 Uiso 1 1 calc R U . . .
C23 C -0.0613(4) -0.0276(4) 0.7688(3) 0.0505(11) Uani 1 1 d . . . . .
H23 H -0.114462 -0.037718 0.726981 0.061 Uiso 1 1 calc R U . . .
C24 C -0.0764(4) -0.0932(4) 0.8284(3) 0.0518(11) Uani 1 1 d . . . . .
C25 C 0.0058(5) -0.0769(4) 0.8869(4) 0.0645(14) Uani 1 1 d . . . . .
H25 H -0.001707 -0.121077 0.926903 0.077 Uiso 1 1 calc R U . . .
C26 C 0.0962(4) 0.0009(4) 0.8875(4) 0.0627(14) Uani 1 1 d . . . . .
H26 H 0.150582 0.009200 0.927411 0.075 Uiso 1 1 calc R U . . .
C27 C -0.2557(5) -0.1823(5) 0.7713(4) 0.0757(17) Uani 1 1 d . . . . .
H27A H -0.285029 -0.131937 0.793342 0.113 Uiso 1 1 calc R U . . .
H27B H -0.306909 -0.250515 0.767834 0.113 Uiso 1 1 calc R U . . .
H27C H -0.233554 -0.172393 0.714472 0.113 Uiso 1 1 calc R U . . .
C28 C -0.1868(6) -0.2309(5) 0.8956(5) 0.092(2) Uani 1 1 d . . . . .
H28A H -0.136875 -0.263616 0.896158 0.138 Uiso 1 1 calc R U . . .
H28B H -0.255302 -0.282791 0.885317 0.138 Uiso 1 1 calc R U . . .
H28C H -0.180681 -0.187077 0.950769 0.138 Uiso 1 1 calc R U . . .
C29 C 1.1294(4) 0.7375(4) 0.9431(3) 0.0502(12) Uani 1 1 d . . . . .
C30 C 1.2212(4) 0.8199(4) 0.9529(3) 0.0576(13) Uani 1 1 d . . . . .
H30 H 1.270531 0.820591 0.913211 0.069 Uiso 1 1 calc R U . . .
C31 C 1.2413(5) 0.9003(5) 1.0194(4) 0.0738(17) Uani 1 1 d . . . . .
H31 H 1.304252 0.955805 1.025805 0.089 Uiso 1 1 calc R U . . .
C32 C 1.1677(6) 0.8990(6) 1.0775(4) 0.0792(19) Uani 1 1 d . . . . .
H32 H 1.180546 0.954807 1.122564 0.095 Uiso 1 1 calc R U . . .
C33 C 1.0790(6) 0.8197(6) 1.0701(4) 0.0738(18) Uani 1 1 d . . . . .
H33 H 1.030336 0.820201 1.110086 0.089 Uiso 1 1 calc R U . . .
C34 C 1.0578(4) 0.7363(5) 1.0040(3) 0.0586(14) Uani 1 1 d . . . . .
C35 C 0.9698(4) 0.6486(5) 0.9985(3) 0.0621(15) Uani 1 1 d . . . . .
H35 H 0.919693 0.647085 1.037557 0.074 Uiso 1 1 calc R U . . .
C36 C 0.9563(4) 0.5669(5) 0.9385(3) 0.0540(13) Uani 1 1 d . . . . .
H36 H 0.898395 0.506787 0.936561 0.065 Uiso 1 1 calc R U . . .
C37 C 1.0296(3) 0.5713(4) 0.8780(3) 0.0441(10) Uani 1 1 d . . . . .
C38 C 1.0262(3) 0.4876(4) 0.8151(3) 0.0420(10) Uani 1 1 d . . . . .
C39 C 1.1007(3) 0.5011(3) 0.7597(3) 0.0368(9) Uani 1 1 d . . . . .
C40 C 1.0854(3) 0.4090(3) 0.7018(3) 0.0383(9) Uani 1 1 d . . . . .
C41 C 1.1448(4) 0.3865(4) 0.6388(3) 0.0456(10) Uani 1 1 d . . . . .
H41 H 1.206136 0.437733 0.629194 0.055 Uiso 1 1 calc R U . . .
C42 C 1.1159(4) 0.2913(4) 0.5906(3) 0.0527(11) Uani 1 1 d . . . . .
H42 H 1.158090 0.276895 0.548847 0.063 Uiso 1 1 calc R U . . .
C43 C 1.0239(4) 0.2147(4) 0.6026(4) 0.0595(13) Uani 1 1 d . . . . .
H43 H 1.003821 0.149533 0.567988 0.071 Uiso 1 1 calc R U . . .
C44 C 0.9639(4) 0.2336(4) 0.6633(4) 0.0557(13) Uani 1 1 d . . . . .
H44 H 0.901644 0.182283 0.670964 0.067 Uiso 1 1 calc R U . . .
C45 C 0.9948(3) 0.3289(4) 0.7141(3) 0.0461(11) Uani 1 1 d . . . . .
C46 C 1.2556(3) 0.6414(3) 0.5824(2) 0.0347(8) Uani 1 1 d . . . . .
C47 C 1.1544(3) 0.6127(3) 0.5500(3) 0.0419(9) Uani 1 1 d . . . . .
H47 H 1.100797 0.585584 0.584560 0.050 Uiso 1 1 calc R U . . .
C48 C 1.1325(4) 0.6236(4) 0.4688(3) 0.0539(12) Uani 1 1 d . . . . .
H48 H 1.063849 0.605048 0.447601 0.065 Uiso 1 1 calc R U . . .
C49 C 1.2108(4) 0.6619(5) 0.4167(3) 0.0619(14) Uani 1 1 d . . . . .
H49 H 1.195116 0.671149 0.361128 0.074 Uiso 1 1 calc R U . . .
C50 C 1.3083(4) 0.6857(5) 0.4451(3) 0.0589(14) Uani 1 1 d . . . . .
H50 H 1.360339 0.710526 0.408641 0.071 Uiso 1 1 calc R U . . .
C51 C 1.3349(4) 0.6744(4) 0.5284(3) 0.0429(10) Uani 1 1 d . . . . .
C52 C 1.4355(4) 0.6917(4) 0.5579(3) 0.0465(11) Uani 1 1 d . . . . .
H52 H 1.489743 0.715714 0.523150 0.056 Uiso 1 1 calc R U . . .
C53 C 1.4533(3) 0.6736(4) 0.6362(3) 0.0427(10) Uani 1 1 d . . . . .
H53 H 1.519737 0.679813 0.654936 0.051 Uiso 1 1 calc R U . . .
C54 C 1.3746(3) 0.6457(3) 0.6900(3) 0.0363(8) Uani 1 1 d . . . . .
C55 C 1.3864(3) 0.6334(3) 0.7762(3) 0.0387(9) Uani 1 1 d . . . . .
C56 C 1.3080(3) 0.6241(4) 0.8265(3) 0.0394(9) Uani 1 1 d D . . . .
C57 C 1.3334(16) 0.5979(14) 0.9082(12) 0.040(4) Uani 0.547(18) 1 d . U P B 1
C58 C 1.2761(13) 0.5791(13) 0.9751(11) 0.051(4) Uani 0.547(18) 1 d . U P B 1
H58 H 1.208974 0.578994 0.972422 0.062 Uiso 0.547(18) 1 calc R U P B 1
C59 C 1.3167(9) 0.5602(15) 1.0472(8) 0.068(4) Uani 0.547(18) 1 d . U P B 1
H59 H 1.278488 0.550250 1.095533 0.082 Uiso 0.547(18) 1 calc R U P B 1
C60 C 1.4150(9) 0.5555(15) 1.0497(8) 0.074(4) Uani 0.547(18) 1 d . U P B 1
H60 H 1.440724 0.538932 1.098531 0.088 Uiso 0.547(18) 1 calc R U P B 1
C61 C 1.4723(9) 0.5744(14) 0.9835(8) 0.061(3) Uani 0.547(18) 1 d . U P B 1
H61 H 1.538818 0.572893 0.986073 0.073 Uiso 0.547(18) 1 calc R U P B 1
C62 C 1.4333(12) 0.5961(12) 0.9108(11) 0.043(3) Uani 0.547(18) 1 d . U P B 1
S3 S 1.4951(7) 0.6221(6) 0.8208(6) 0.0397(11) Uani 0.547(18) 1 d . U P B 1
C57' C 1.3377(17) 0.6290(18) 0.9127(13) 0.042(5) Uani 0.453(18) 1 d D U P B 2
C58' C 1.2831(16) 0.6232(16) 0.9889(13) 0.052(4) Uani 0.453(18) 1 d . U P B 2
H58' H 1.213271 0.614176 0.984434 0.062 Uiso 0.453(18) 1 calc R U P B 2
C59' C 1.3305(10) 0.6306(17) 1.0690(10) 0.063(4) Uani 0.453(18) 1 d . U P B 2
H59' H 1.294680 0.632071 1.118684 0.075 Uiso 0.453(18) 1 calc R U P B 2
C60' C 1.4299(9) 0.6356(17) 1.0752(8) 0.063(5) Uani 0.453(18) 1 d . U P B 2
H60' H 1.460110 0.636345 1.129229 0.076 Uiso 0.453(18) 1 calc R U P B 2
C61' C 1.4857(10) 0.6395(17) 1.0063(9) 0.058(4) Uani 0.453(18) 1 d . U P B 2
H61' H 1.554417 0.644715 1.011986 0.070 Uiso 0.453(18) 1 calc R U P B 2
C62' C 1.4390(14) 0.6357(16) 0.9273(12) 0.046(4) Uani 0.453(18) 1 d D U P B 2
S3' S 1.4968(9) 0.6393(11) 0.8320(9) 0.071(3) Uani 0.453(18) 1 d . U P B 2

loop_
_atom_site_aniso_label
_atom_site_aniso_U_11
_atom_site_aniso_U_22
_atom_site_aniso_U_33
_atom_site_aniso_U_23
_atom_site_aniso_U_13
_atom_site_aniso_U_12
Ir1 0.02625(10) 0.04870(12) 0.02805(10) 0.01419(7) 0.00148(6) 0.01437(8)
P1 0.123(5) 0.066(2) 0.063(2) 0.0155(16) -0.024(3) 0.045(3)
F1 0.168(11) 0.082(5) 0.163(11) 0.069(6) 0.038(9) 0.055(6)
F2 0.103(6) 0.122(8) 0.150(10) 0.037(7) -0.012(6) 0.051(6)
F3 0.192(11) 0.059(4) 0.132(7) -0.001(4) -0.077(7) 0.040(5)
F4 0.154(8) 0.151(8) 0.129(7) 0.043(6) -0.065(6) 0.053(7)
F5 0.124(7) 0.098(6) 0.083(5) 0.022(4) -0.007(5) 0.047(5)
F6 0.228(17) 0.153(12) 0.104(7) 0.030(8) 0.026(10) 0.119(13)
P1' 0.102(7) 0.093(7) 0.104(9) 0.027(6) 0.002(5) 0.049(5)
F1' 0.136(16) 0.080(11) 0.159(16) 0.026(10) -0.073(13) 0.008(10)
F2' 0.24(3) 0.160(19) 0.120(15) -0.064(14) -0.075(16) 0.120(18)
F3' 0.068(10) 0.128(14) 0.128(15) -0.001(10) 0.016(10) -0.006(9)
F4' 0.20(3) 0.22(3) 0.14(2) 0.08(2) 0.056(19) 0.11(2)
F5' 0.22(2) 0.115(14) 0.102(11) 0.017(9) -0.034(14) 0.108(16)
F6' 0.19(3) 0.17(3) 0.17(2) 0.08(2) 0.038(19) 0.15(2)
S1 0.0383(6) 0.0549(7) 0.0644(7) 0.0229(6) 0.0096(5) 0.0135(5)
S2 0.0302(5) 0.0690(8) 0.0517(6) 0.0336(6) 0.0017(5) 0.0078(5)
N1 0.0336(17) 0.0465(19) 0.0288(16) 0.0126(14) 0.0032(13) 0.0169(15)
N2 0.0332(18) 0.047(2) 0.0359(18) 0.0068(15) -0.0006(14) 0.0117(15)
N3 0.066(3) 0.060(3) 0.065(3) 0.023(2) 0.010(2) 0.004(2)
N4 0.0350(19) 0.067(2) 0.0272(16) 0.0108(16) -0.0009(14) 0.0225(18)
N5 0.0294(16) 0.0417(18) 0.0270(15) 0.0104(13) 0.0017(12) 0.0138(14)
O1 0.0338(16) 0.080(2) 0.0517(19) 0.0307(17) 0.0055(14) 0.0165(16)
O2 0.0338(17) 0.081(2) 0.060(2) 0.0297(18) -0.0059(15) 0.0157(16)
O3 0.051(2) 0.092(3) 0.095(3) 0.047(3) -0.014(2) 0.016(2)
C1 0.0279(19) 0.047(2) 0.0334(19) 0.0135(17) 0.0004(15) 0.0142(17)
C2 0.036(2) 0.056(3) 0.0277(19) 0.0107(17) 0.0021(16) 0.0224(19)
C3 0.040(2) 0.054(3) 0.043(2) 0.0157(19) 0.0008(18) 0.025(2)
C4 0.045(2) 0.048(2) 0.044(2) 0.0183(19) 0.0036(19) 0.020(2)
C5 0.039(2) 0.049(2) 0.035(2) 0.0099(18) 0.0051(17) 0.0186(19)
C6 0.040(2) 0.047(2) 0.046(2) 0.0094(19) 0.0000(19) 0.016(2)
C7 0.049(3) 0.054(3) 0.099(5) 0.031(3) -0.004(3) 0.014(2)
C8 0.058(4) 0.062(4) 0.138(7) 0.047(4) 0.000(4) 0.003(3)
C9 0.046(3) 0.060(4) 0.122(6) 0.030(4) -0.017(3) -0.006(3)
C10 0.037(2) 0.053(3) 0.059(3) 0.006(2) -0.008(2) 0.010(2)
C11 0.034(2) 0.053(2) 0.035(2) 0.0135(18) 0.0041(16) 0.0230(19)
C12 0.032(2) 0.071(3) 0.032(2) 0.0196(19) 0.0012(16) 0.023(2)
C13 0.038(2) 0.071(3) 0.033(2) 0.022(2) 0.0078(17) 0.025(2)
C14 0.034(2) 0.059(3) 0.0307(19) 0.0123(18) 0.0052(16) 0.027(2)
C15 0.037(2) 0.059(3) 0.033(2) 0.0139(18) -0.0008(16) 0.025(2)
C16 0.035(2) 0.057(3) 0.036(2) 0.0192(18) 0.0044(17) 0.022(2)
C17 0.035(2) 0.056(3) 0.036(2) 0.0114(18) 0.0033(17) 0.021(2)
C18 0.038(2) 0.069(3) 0.053(3) 0.019(2) 0.004(2) 0.011(2)
C19 0.037(2) 0.056(3) 0.059(3) 0.015(2) 0.004(2) 0.010(2)
C20 0.046(3) 0.069(3) 0.051(3) 0.021(2) 0.004(2) 0.021(2)
C21 0.046(3) 0.053(3) 0.051(3) 0.020(2) 0.004(2) 0.019(2)
C22 0.049(3) 0.046(2) 0.043(2) 0.0132(19) 0.004(2) 0.018(2)
C23 0.049(3) 0.053(3) 0.049(3) 0.012(2) 0.004(2) 0.016(2)
C24 0.056(3) 0.048(3) 0.050(3) 0.012(2) 0.008(2) 0.016(2)
C25 0.073(4) 0.062(3) 0.058(3) 0.032(3) 0.002(3) 0.015(3)
C26 0.061(3) 0.067(3) 0.064(3) 0.031(3) -0.005(3) 0.020(3)
C27 0.056(3) 0.074(4) 0.084(4) 0.015(3) 0.006(3) 0.007(3)
C28 0.099(6) 0.070(4) 0.083(5) 0.033(4) 0.003(4) -0.007(4)
C29 0.052(3) 0.080(3) 0.031(2) 0.013(2) 0.0018(19) 0.037(3)
C30 0.061(3) 0.072(3) 0.039(2) 0.000(2) 0.003(2) 0.029(3)
C31 0.082(4) 0.083(4) 0.054(3) -0.004(3) -0.007(3) 0.036(4)
C32 0.111(6) 0.096(5) 0.044(3) -0.002(3) 0.005(3) 0.061(5)
C33 0.091(5) 0.108(5) 0.047(3) 0.014(3) 0.015(3) 0.064(4)
C34 0.062(3) 0.096(4) 0.037(2) 0.018(3) 0.005(2) 0.048(3)
C35 0.056(3) 0.110(5) 0.042(3) 0.031(3) 0.017(2) 0.048(3)
C36 0.040(2) 0.092(4) 0.042(3) 0.032(3) 0.011(2) 0.029(3)
C37 0.031(2) 0.074(3) 0.036(2) 0.028(2) 0.0036(17) 0.021(2)
C38 0.0260(19) 0.064(3) 0.040(2) 0.029(2) 0.0030(16) 0.0135(19)
C39 0.0259(18) 0.053(2) 0.037(2) 0.0258(18) 0.0013(15) 0.0128(17)
C40 0.0293(19) 0.048(2) 0.039(2) 0.0210(18) -0.0046(16) 0.0103(17)
C41 0.047(3) 0.049(3) 0.043(2) 0.020(2) 0.0003(19) 0.014(2)
C42 0.063(3) 0.050(3) 0.045(3) 0.016(2) 0.002(2) 0.017(2)
C43 0.069(4) 0.047(3) 0.056(3) 0.014(2) -0.012(3) 0.012(3)
C44 0.044(3) 0.051(3) 0.067(3) 0.028(2) -0.012(2) 0.004(2)
C45 0.034(2) 0.056(3) 0.050(3) 0.029(2) -0.0053(19) 0.011(2)
C46 0.040(2) 0.042(2) 0.0267(18) 0.0095(15) 0.0039(16) 0.0195(18)
C47 0.046(2) 0.051(2) 0.034(2) 0.0076(18) -0.0002(18) 0.025(2)
C48 0.056(3) 0.079(4) 0.035(2) 0.008(2) -0.004(2) 0.037(3)
C49 0.073(4) 0.100(4) 0.032(2) 0.020(2) 0.004(2) 0.052(3)
C50 0.071(3) 0.091(4) 0.032(2) 0.025(2) 0.016(2) 0.045(3)
C51 0.049(3) 0.056(3) 0.033(2) 0.0145(18) 0.0086(18) 0.027(2)
C52 0.042(2) 0.066(3) 0.039(2) 0.020(2) 0.0178(19) 0.023(2)
C53 0.033(2) 0.057(3) 0.042(2) 0.0120(19) 0.0072(18) 0.019(2)
C54 0.031(2) 0.046(2) 0.036(2) 0.0166(17) 0.0046(16) 0.0151(18)
C55 0.029(2) 0.053(2) 0.035(2) 0.0153(18) -0.0011(16) 0.0141(18)
C56 0.0275(19) 0.059(3) 0.033(2) 0.0174(18) 0.0011(16) 0.0137(18)
C57 0.034(5) 0.049(9) 0.041(5) 0.026(5) 0.001(4) 0.015(6)
C58 0.031(5) 0.083(10) 0.047(7) 0.027(7) 0.006(4) 0.021(7)
C59 0.040(5) 0.130(12) 0.045(6) 0.038(7) 0.008(4) 0.034(7)
C60 0.050(6) 0.125(12) 0.058(6) 0.044(7) 0.004(5) 0.035(7)
C61 0.045(5) 0.098(10) 0.051(6) 0.030(6) 0.000(4) 0.031(6)
C62 0.033(5) 0.060(8) 0.039(7) 0.015(6) 0.003(4) 0.019(6)
S3 0.0237(18) 0.062(2) 0.036(2) 0.0216(14) 0.0046(12) 0.0128(13)
C57' 0.026(6) 0.062(13) 0.047(7) 0.038(7) 0.004(5) 0.016(7)
C58' 0.039(7) 0.084(12) 0.040(8) 0.028(8) 0.000(5) 0.025(9)
C59' 0.046(7) 0.110(12) 0.045(7) 0.038(8) 0.004(5) 0.034(8)
C60' 0.039(6) 0.127(13) 0.036(6) 0.042(7) 0.000(4) 0.034(7)
C61' 0.036(6) 0.109(12) 0.041(6) 0.032(7) -0.001(5) 0.031(7)
C62' 0.034(6) 0.079(12) 0.034(8) 0.023(8) 0.006(5) 0.026(8)
S3' 0.037(3) 0.145(8) 0.052(4) 0.043(5) 0.006(3) 0.046(4)

loop_
_atom_type_symbol
_atom_type_description
_atom_type_scat_dispersion_real
_atom_type_scat_dispersion_imag
_atom_type_scat_source
C C 0.0137 0.0067 'International Tables Vol C Tables 4.2.6.8 and 6.1.1.4'
H H 0.0000 0.0000 'International Tables Vol C Tables 4.2.6.8 and 6.1.1.4'
Ir Ir -5.7005 5.2682 'International Tables Vol C Tables 4.2.6.8 and 6.1.1.4'
N N 0.0241 0.0134 'International Tables Vol C Tables 4.2.6.8 and 6.1.1.4'
O O 0.0389 0.0241 'International Tables Vol C Tables 4.2.6.8 and 6.1.1.4'
S S 0.2925 0.4295 'International Tables Vol C Tables 4.2.6.8 and 6.1.1.4'
P P 0.2543 0.3332 'International Tables Vol C Tables 4.2.6.8 and 6.1.1.4'
F F 0.0583 0.0400 'International Tables Vol C Tables 4.2.6.8 and 6.1.1.4'

loop_
_geom_angle_atom_site_label_1
_geom_angle_atom_site_label_2
_geom_angle_atom_site_label_3
_geom_angle
_geom_angle_site_symmetry_1
_geom_angle_site_symmetry_3
_geom_angle_publ_flag
C39 Ir1 C56 92.27(17) . . ?
C39 Ir1 N4 79.71(16) . . ?
C56 Ir1 N4 97.44(15) . . ?
C39 Ir1 N5 99.44(15) . . ?
C56 Ir1 N5 79.40(14) . . ?
N4 Ir1 N5 176.71(12) . . ?
C39 Ir1 N1 94.95(14) . . ?
C56 Ir1 N1 172.77(16) . . ?
N4 Ir1 N1 83.38(13) . . ?
N5 Ir1 N1 99.87(12) . . ?
C39 Ir1 N2 169.01(13) . . ?
C56 Ir1 N2 97.72(16) . . ?
N4 Ir1 N2 103.41(14) . . ?
N5 Ir1 N2 78.02(13) . . ?
N1 Ir1 N2 75.14(13) . . ?
F3 P1 F6 92.0(8) . . ?
F3 P1 F4 91.4(7) . . ?
F6 P1 F4 90.5(7) . . ?
F3 P1 F2 92.2(6) . . ?
F6 P1 F2 90.8(10) . . ?
F4 P1 F2 176.2(8) . . ?
F3 P1 F1 179.4(8) . . ?
F6 P1 F1 87.8(9) . . ?
F4 P1 F1 88.1(7) . . ?
F2 P1 F1 88.4(8) . . ?
F3 P1 F5 90.8(7) . . ?
F6 P1 F5 177.1(9) . . ?
F4 P1 F5 90.3(8) . . ?
F2 P1 F5 88.2(7) . . ?
F1 P1 F5 89.5(8) . . ?
F6' P1' F1' 92.8(18) . . ?
F6' P1' F2' 93(2) . . ?
F1' P1' F2' 173.4(19) . . ?
F6' P1' F5' 175(2) . . ?
F1' P1' F5' 87.1(14) . . ?
F2' P1' F5' 87.6(14) . . ?
F6' P1' F3' 95.4(19) . . ?
F1' P1' F3' 84.6(14) . . ?
F2' P1' F3' 91.5(19) . . ?
F5' P1' F3' 89.5(17) . . ?
F6' P1' F4' 88(2) . . ?
F1' P1' F4' 100(2) . . ?
F2' P1' F4' 84(2) . . ?
F5' P1' F4' 87.2(17) . . ?
F3' P1' F4' 174.1(19) . . ?
C20 S1 C19 101.4(2) . . ?
C45 S2 C38 89.9(2) . . ?
C1 N1 C5 119.0(3) . . ?
C1 N1 Ir1 124.2(3) . . ?
C5 N1 Ir1 116.7(3) . . ?
C10 N2 C6 118.5(4) . . ?
C10 N2 Ir1 124.3(3) . . ?
C6 N2 Ir1 115.8(3) . . ?
C24 N3 C28 120.4(5) . . ?
C24 N3 C27 121.1(5) . . ?
C28 N3 C27 117.6(5) . . ?
C37 N4 C29 119.1(4) . . ?
C37 N4 Ir1 112.9(3) . . ?
C29 N4 Ir1 128.0(3) . . ?
C54 N5 C46 118.8(3) . . ?
C54 N5 Ir1 112.4(2) . . ?
C46 N5 Ir1 126.9(3) . . ?
C17 O1 C18 117.5(4) . . ?
N1 C1 C2 123.6(4) . . ?
N1 C1 H1 118.2 . . ?
C2 C1 H1 118.2 . . ?
C3 C2 C1 117.1(4) . . ?
C3 C2 C11 123.3(4) . . ?
C1 C2 C11 119.5(4) . . ?
C4 C3 C2 119.6(4) . . ?
C4 C3 H3 120.2 . . ?
C2 C3 H3 120.2 . . ?
C3 C4 C5 120.0(4) . . ?
C3 C4 H4 120.0 . . ?
C5 C4 H4 120.0 . . ?
N1 C5 C4 120.5(4) . . ?
N1 C5 C6 115.5(4) . . ?
C4 C5 C6 124.0(4) . . ?
N2 C6 C7 121.6(4) . . ?
N2 C6 C5 115.5(4) . . ?
C7 C6 C5 122.8(4) . . ?
C8 C7 C6 119.0(5) . . ?
C8 C7 H7 120.5 . . ?
C6 C7 H7 120.5 . . ?
C7 C8 C9 119.8(6) . . ?
C7 C8 H8 120.1 . . ?
C9 C8 H8 120.1 . . ?
C10 C9 C8 119.3(6) . . ?
C10 C9 H9 120.3 . . ?
C8 C9 H9 120.3 . . ?
N2 C10 C9 121.6(5) . . ?
N2 C10 H10 119.2 . . ?
C9 C10 H10 119.2 . . ?
C12 C11 C16 118.5(4) . . ?
C12 C11 C2 119.7(4) . . ?
C16 C11 C2 121.8(4) . . ?
C13 C12 C11 120.8(4) . . ?
C13 C12 H12 119.6 . . ?
C11 C12 H12 119.6 . . ?
C12 C13 C14 120.5(4) . . ?
C12 C13 H13 119.8 . . ?
C14 C13 H13 119.8 . . ?
C15 C14 C13 118.7(4) . . ?
C15 C14 C17 119.3(4) . . ?
C13 C14 C17 121.9(4) . . ?
C16 C15 C14 121.0(4) . . ?
C16 C15 H15 119.5 . . ?
C14 C15 H15 119.5 . . ?
C15 C16 C11 120.6(4) . . ?
C15 C16 H16 119.7 . . ?
C11 C16 H16 119.7 . . ?
O2 C17 O1 123.6(4) . . ?
O2 C17 C14 125.0(4) . . ?
O1 C17 C14 111.4(3) . . ?
O1 C18 C19 109.2(4) . . ?
O1 C18 H18A 109.8 . . ?
C19 C18 H18A 109.8 . . ?
O1 C18 H18B 109.8 . . ?
C19 C18 H18B 109.8 . . ?
H18A C18 H18B 108.3 . . ?
C18 C19 S1 109.6(4) . . ?
C18 C19 H19A 109.8 . . ?
S1 C19 H19A 109.8 . . ?
C18 C19 H19B 109.8 . . ?
S1 C19 H19B 109.8 . . ?
H19A C19 H19B 108.2 . . ?
O3 C20 C21 125.1(5) . . ?
O3 C20 S1 121.9(4) . . ?
C21 C20 S1 112.9(3) . . ?
C22 C21 C26 117.4(5) . . ?
C22 C21 C20 122.6(4) . . ?
C26 C21 C20 119.9(5) . . ?
C23 C22 C21 121.9(4) . . ?
C23 C22 H22 119.0 . . ?
C21 C22 H22 119.0 . . ?
C22 C23 C24 120.3(5) . . ?
C22 C23 H23 119.8 . . ?
C24 C23 H23 119.8 . . ?
N3 C24 C25 121.7(5) . . ?
N3 C24 C23 120.9(5) . . ?
C25 C24 C23 117.4(5) . . ?
C26 C25 C24 121.5(5) . . ?
C26 C25 H25 119.2 . . ?
C24 C25 H25 119.2 . . ?
C25 C26 C21 121.3(5) . . ?
C25 C26 H26 119.4 . . ?
C21 C26 H26 119.4 . . ?
N3 C27 H27A 109.5 . . ?
N3 C27 H27B 109.5 . . ?
H27A C27 H27B 109.5 . . ?
N3 C27 H27C 109.5 . . ?
H27A C27 H27C 109.5 . . ?
H27B C27 H27C 109.5 . . ?
N3 C28 H28A 109.5 . . ?
N3 C28 H28B 109.5 . . ?
H28A C28 H28B 109.5 . . ?
N3 C28 H28C 109.5 . . ?
H28A C28 H28C 109.5 . . ?
H28B C28 H28C 109.5 . . ?
N4 C29 C30 120.6(4) . . ?
N4 C29 C34 120.5(5) . . ?
C30 C29 C34 118.8(5) . . ?
C31 C30 C29 120.9(5) . . ?
C31 C30 H30 119.5 . . ?
C29 C30 H30 119.5 . . ?
C30 C31 C32 119.2(7) . . ?
C30 C31 H31 120.4 . . ?
C32 C31 H31 120.4 . . ?
C33 C32 C31 120.9(6) . . ?
C33 C32 H32 119.5 . . ?
C31 C32 H32 119.5 . . ?
C32 C33 C34 120.8(6) . . ?
C32 C33 H33 119.6 . . ?
C34 C33 H33 119.6 . . ?
C33 C34 C35 122.2(5) . . ?
C33 C34 C29 119.2(6) . . ?
C35 C34 C29 118.4(5) . . ?
C36 C35 C34 120.5(5) . . ?
C36 C35 H35 119.8 . . ?
C34 C35 H35 119.8 . . ?
C35 C36 C37 119.4(5) . . ?
C35 C36 H36 120.3 . . ?
C37 C36 H36 120.3 . . ?
N4 C37 C36 121.7(5) . . ?
N4 C37 C38 114.2(4) . . ?
C36 C37 C38 124.1(5) . . ?
C39 C38 C37 118.9(4) . . ?
C39 C38 S2 114.8(4) . . ?
C37 C38 S2 126.2(3) . . ?
C38 C39 C40 111.1(4) . . ?
C38 C39 Ir1 112.4(3) . . ?
C40 C39 Ir1 135.8(3) . . ?
C41 C40 C45 117.1(4) . . ?
C41 C40 C39 130.7(4) . . ?
C45 C40 C39 112.3(4) . . ?
C42 C41 C40 121.0(5) . . ?
C42 C41 H41 119.5 . . ?
C40 C41 H41 119.5 . . ?
C41 C42 C43 120.4(5) . . ?
C41 C42 H42 119.8 . . ?
C43 C42 H42 119.8 . . ?
C44 C43 C42 120.5(5) . . ?
C44 C43 H43 119.8 . . ?
C42 C43 H43 119.8 . . ?
C43 C44 C45 119.1(5) . . ?
C43 C44 H44 120.4 . . ?
C45 C44 H44 120.4 . . ?
C44 C45 C40 121.9(5) . . ?
C44 C45 S2 126.3(4) . . ?
C40 C45 S2 111.8(4) . . ?
N5 C46 C47 120.5(4) . . ?
N5 C46 C51 119.9(4) . . ?
C47 C46 C51 119.5(4) . . ?
C48 C47 C46 120.3(4) . . ?
C48 C47 H47 119.8 . . ?
C46 C47 H47 119.8 . . ?
C47 C48 C49 120.3(5) . . ?
C47 C48 H48 119.8 . . ?
C49 C48 H48 119.8 . . ?
C50 C49 C48 120.4(4) . . ?
C50 C49 H49 119.8 . . ?
C48 C49 H49 119.8 . . ?
C49 C50 C51 121.4(5) . . ?
C49 C50 H50 119.3 . . ?
C51 C50 H50 119.3 . . ?
C52 C51 C46 119.5(4) . . ?
C52 C51 C50 122.7(4) . . ?
C46 C51 C50 117.8(4) . . ?
C53 C52 C51 118.9(4) . . ?
C53 C52 H52 120.6 . . ?
C51 C52 H52 120.6 . . ?
C52 C53 C54 120.6(4) . . ?
C52 C53 H53 119.7 . . ?
C54 C53 H53 119.7 . . ?
N5 C54 C53 121.6(4) . . ?
N5 C54 C55 112.9(3) . . ?
C53 C54 C55 125.3(4) . . ?
C56 C55 C54 119.5(4) . . ?
C56 C55 S3' 112.7(5) . . ?
C54 C55 S3' 127.5(5) . . ?
C56 C55 S3 116.9(4) . . ?
C54 C55 S3 123.4(4) . . ?
C55 C56 C57' 111.9(10) . . ?
C55 C56 C57 109.1(9) . . ?
C55 C56 Ir1 112.5(3) . . ?
C57' C56 Ir1 132.7(10) . . ?
C57 C56 Ir1 138.4(9) . . ?
C58 C57 C62 120.9(15) . . ?
C58 C57 C56 128.6(16) . . ?
C62 C57 C56 110.4(16) . . ?
C57 C58 C59 119.0(15) . . ?
C57 C58 H58 120.5 . . ?
C59 C58 H58 120.5 . . ?
C58 C59 C60 120.5(11) . . ?
C58 C59 H59 119.7 . . ?
C60 C59 H59 119.7 . . ?
C61 C60 C59 120.5(10) . . ?
C61 C60 H60 119.7 . . ?
C59 C60 H60 119.7 . . ?
C60 C61 C62 119.6(11) . . ?
C60 C61 H61 120.2 . . ?
C62 C61 H61 120.2 . . ?
C61 C62 C57 119.3(15) . . ?
C61 C62 S3 126.0(12) . . ?
C57 C62 S3 114.7(14) . . ?
C62 S3 C55 88.7(7) . . ?
C56 C57' C62' 114.1(18) . . ?
C56 C57' C58' 132.6(18) . . ?
C62' C57' C58' 113.3(16) . . ?
C59' C58' C57' 121.9(18) . . ?
C59' C58' H58' 119.1 . . ?
C57' C58' H58' 119.1 . . ?
C60' C59' C58' 119.5(14) . . ?
C60' C59' H59' 120.3 . . ?
C58' C59' H59' 120.3 . . ?
C61' C60' C59' 122.1(10) . . ?
C61' C60' H60' 119.0 . . ?
C59' C60' H60' 119.0 . . ?
C60' C61' C62' 118.0(12) . . ?
C60' C61' H61' 121.0 . . ?
C62' C61' H61' 121.0 . . ?
C61' C62' C57' 125.1(16) . . ?
C61' C62' S3' 125.1(13) . . ?
C57' C62' S3' 109.8(15) . . ?
C62' S3' C55 91.4(9) . . ?

loop_
_geom_bond_atom_site_label_1
_geom_bond_atom_site_label_2
_geom_bond_distance
_geom_bond_site_symmetry_2
_geom_bond_publ_flag
Ir1 C39 2.014(4) . ?
Ir1 C56 2.016(4) . ?
Ir1 N4 2.102(3) . ?
Ir1 N5 2.105(3) . ?
Ir1 N1 2.158(3) . ?
Ir1 N2 2.179(4) . ?
P1 F3 1.548(10) . ?
P1 F6 1.571(13) . ?
P1 F4 1.574(11) . ?
P1 F2 1.579(11) . ?
P1 F1 1.582(12) . ?
P1 F5 1.586(12) . ?
P1' F6' 1.537(17) . ?
P1' F1' 1.544(17) . ?
P1' F2' 1.549(17) . ?
P1' F5' 1.578(16) . ?
P1' F3' 1.585(18) . ?
P1' F4' 1.614(18) . ?
S1 C20 1.784(5) . ?
S1 C19 1.803(5) . ?
S2 C45 1.744(5) . ?
S2 C38 1.747(5) . ?
N1 C1 1.328(5) . ?
N1 C5 1.358(6) . ?
N2 C10 1.351(6) . ?
N2 C6 1.353(6) . ?
N3 C24 1.380(7) . ?
N3 C28 1.448(8) . ?
N3 C27 1.463(8) . ?
N4 C37 1.343(6) . ?
N4 C29 1.383(6) . ?
N5 C54 1.363(5) . ?
N5 C46 1.376(5) . ?
O1 C17 1.343(5) . ?
O1 C18 1.452(6) . ?
O2 C17 1.194(5) . ?
O3 C20 1.216(6) . ?
C1 C2 1.396(5) . ?
C1 H1 0.9500 . ?
C2 C3 1.391(6) . ?
C2 C11 1.481(6) . ?
C3 C4 1.378(6) . ?
C3 H3 0.9500 . ?
C4 C5 1.389(6) . ?
C4 H4 0.9500 . ?
C5 C6 1.470(6) . ?
C6 C7 1.380(7) . ?
C7 C8 1.359(8) . ?
C7 H7 0.9500 . ?
C8 C9 1.376(9) . ?
C8 H8 0.9500 . ?
C9 C10 1.366(8) . ?
C9 H9 0.9500 . ?
C10 H10 0.9500 . ?
C11 C12 1.395(6) . ?
C11 C16 1.397(5) . ?
C12 C13 1.379(6) . ?
C12 H12 0.9500 . ?
C13 C14 1.396(6) . ?
C13 H13 0.9500 . ?
C14 C15 1.387(6) . ?
C14 C17 1.482(6) . ?
C15 C16 1.375(6) . ?
C15 H15 0.9500 . ?
C16 H16 0.9500 . ?
C18 C19 1.500(7) . ?
C18 H18A 0.9900 . ?
C18 H18B 0.9900 . ?
C19 H19A 0.9900 . ?
C19 H19B 0.9900 . ?
C20 C21 1.463(7) . ?
C21 C22 1.395(7) . ?
C21 C26 1.396(7) . ?
C22 C23 1.375(7) . ?
C22 H22 0.9500 . ?
C23 C24 1.406(7) . ?
C23 H23 0.9500 . ?
C24 C25 1.404(8) . ?
C25 C26 1.363(8) . ?
C25 H25 0.9500 . ?
C26 H26 0.9500 . ?
C27 H27A 0.9800 . ?
C27 H27B 0.9800 . ?
C27 H27C 0.9800 . ?
C28 H28A 0.9800 . ?
C28 H28B 0.9800 . ?
C28 H28C 0.9800 . ?
C29 C30 1.395(8) . ?
C29 C34 1.415(7) . ?
C30 C31 1.381(8) . ?
C30 H30 0.9500 . ?
C31 C32 1.406(9) . ?
C31 H31 0.9500 . ?
C32 C33 1.347(10) . ?
C32 H32 0.9500 . ?
C33 C34 1.402(8) . ?
C33 H33 0.9500 . ?
C34 C35 1.409(9) . ?
C35 C36 1.345(8) . ?
C35 H35 0.9500 . ?
C36 C37 1.423(6) . ?
C36 H36 0.9500 . ?
C37 C38 1.425(7) . ?
C38 C39 1.369(6) . ?
C39 C40 1.432(6) . ?
C40 C41 1.396(6) . ?
C40 C45 1.426(6) . ?
C41 C42 1.373(7) . ?
C41 H41 0.9500 . ?
C42 C43 1.412(8) . ?
C42 H42 0.9500 . ?
C43 C44 1.361(8) . ?
C43 H43 0.9500 . ?
C44 C45 1.388(7) . ?
C44 H44 0.9500 . ?
C46 C47 1.405(6) . ?
C46 C51 1.418(6) . ?
C47 C48 1.371(6) . ?
C47 H47 0.9500 . ?
C48 C49 1.402(8) . ?
C48 H48 0.9500 . ?
C49 C50 1.347(8) . ?
C49 H49 0.9500 . ?
C50 C51 1.422(6) . ?
C50 H50 0.9500 . ?
C51 C52 1.413(6) . ?
C52 C53 1.351(6) . ?
C52 H52 0.9500 . ?
C53 C54 1.401(6) . ?
C53 H53 0.9500 . ?
C54 C55 1.426(6) . ?
C55 C56 1.362(6) . ?
C55 S3' 1.751(13) . ?
C55 S3 1.752(10) . ?
C56 C57' 1.412(18) . ?
C56 C57 1.483(18) . ?
C57 C58 1.36(3) . ?
C57 C62 1.42(2) . ?
C58 C59 1.38(2) . ?
C58 H58 0.9500 . ?
C59 C60 1.418(15) . ?
C59 H59 0.9500 . ?
C60 C61 1.347(16) . ?
C60 H60 0.9500 . ?
C61 C62 1.40(2) . ?
C61 H61 0.9500 . ?
C62 S3 1.717(19) . ?
C57' C62' 1.414(18) . ?
C57' C58' 1.45(3) . ?
C58' C59' 1.40(2) . ?
C58' H58' 0.9500 . ?
C59' C60' 1.384(17) . ?
C59' H59' 0.9500 . ?
C60' C61' 1.363(17) . ?
C60' H60' 0.9500 . ?
C61' C62' 1.40(2) . ?
C61' H61' 0.9500 . ?
C62' S3' 1.74(2) . ?

loop_
_geom_torsion_atom_site_label_1
_geom_torsion_atom_site_label_2
_geom_torsion_atom_site_label_3
_geom_torsion_atom_site_label_4
_geom_torsion
_geom_torsion_site_symmetry_1
_geom_torsion_site_symmetry_2
_geom_torsion_site_symmetry_3
_geom_torsion_site_symmetry_4
_geom_torsion_publ_flag
C5 N1 C1 C2 0.6(6) . . . . ?
Ir1 N1 C1 C2 176.8(3) . . . . ?
N1 C1 C2 C3 3.4(6) . . . . ?
N1 C1 C2 C11 -174.6(4) . . . . ?
C1 C2 C3 C4 -3.2(6) . . . . ?
C11 C2 C3 C4 174.7(4) . . . . ?
C2 C3 C4 C5 -0.8(7) . . . . ?
C1 N1 C5 C4 -4.8(6) . . . . ?
Ir1 N1 C5 C4 178.7(3) . . . . ?
C1 N1 C5 C6 174.9(4) . . . . ?
Ir1 N1 C5 C6 -1.5(5) . . . . ?
C3 C4 C5 N1 4.9(7) . . . . ?
C3 C4 C5 C6 -174.8(4) . . . . ?
C10 N2 C6 C7 0.7(7) . . . . ?
Ir1 N2 C6 C7 -166.8(4) . . . . ?
C10 N2 C6 C5 179.6(4) . . . . ?
Ir1 N2 C6 C5 12.1(5) . . . . ?
N1 C5 C6 N2 -7.0(6) . . . . ?
C4 C5 C6 N2 172.7(4) . . . . ?
N1 C5 C6 C7 171.8(5) . . . . ?
C4 C5 C6 C7 -8.4(7) . . . . ?
N2 C6 C7 C8 -1.9(9) . . . . ?
C5 C6 C7 C8 179.3(6) . . . . ?
C6 C7 C8 C9 3.6(12) . . . . ?
C7 C8 C9 C10 -4.1(12) . . . . ?
C6 N2 C10 C9 -1.3(8) . . . . ?
Ir1 N2 C10 C9 165.1(5) . . . . ?
C8 C9 C10 N2 3.0(11) . . . . ?
C3 C2 C11 C12 -143.8(4) . . . . ?
C1 C2 C11 C12 34.1(6) . . . . ?
C3 C2 C11 C16 34.7(6) . . . . ?
C1 C2 C11 C16 -147.4(4) . . . . ?
C16 C11 C12 C13 -0.1(7) . . . . ?
C2 C11 C12 C13 178.4(4) . . . . ?
C11 C12 C13 C14 0.4(7) . . . . ?
C12 C13 C14 C15 -0.9(7) . . . . ?
C12 C13 C14 C17 -179.1(4) . . . . ?
C13 C14 C15 C16 0.9(6) . . . . ?
C17 C14 C15 C16 179.3(4) . . . . ?
C14 C15 C16 C11 -0.6(7) . . . . ?
C12 C11 C16 C15 0.2(6) . . . . ?
C2 C11 C16 C15 -178.3(4) . . . . ?
C18 O1 C17 O2 -1.7(7) . . . . ?
C18 O1 C17 C14 179.3(4) . . . . ?
C15 C14 C17 O2 -9.9(7) . . . . ?
C13 C14 C17 O2 168.3(5) . . . . ?
C15 C14 C17 O1 169.0(4) . . . . ?
C13 C14 C17 O1 -12.7(6) . . . . ?
C17 O1 C18 C19 -102.7(5) . . . . ?
O1 C18 C19 S1 -179.5(3) . . . . ?
C20 S1 C19 C18 75.6(4) . . . . ?
C19 S1 C20 O3 15.2(6) . . . . ?
C19 S1 C20 C21 -166.9(4) . . . . ?
O3 C20 C21 C22 -155.6(6) . . . . ?
S1 C20 C21 C22 26.6(6) . . . . ?
O3 C20 C21 C26 26.5(9) . . . . ?
S1 C20 C21 C26 -151.2(4) . . . . ?
C26 C21 C22 C23 2.2(7) . . . . ?
C20 C21 C22 C23 -175.7(5) . . . . ?
C21 C22 C23 C24 0.2(7) . . . . ?
C28 N3 C24 C25 6.9(9) . . . . ?
C27 N3 C24 C25 175.7(6) . . . . ?
C28 N3 C24 C23 -173.5(6) . . . . ?
C27 N3 C24 C23 -4.7(8) . . . . ?
C22 C23 C24 N3 178.2(5) . . . . ?
C22 C23 C24 C25 -2.1(7) . . . . ?
N3 C24 C25 C26 -178.7(6) . . . . ?
C23 C24 C25 C26 1.6(9) . . . . ?
C24 C25 C26 C21 0.9(10) . . . . ?
C22 C21 C26 C25 -2.7(9) . . . . ?
C20 C21 C26 C25 175.2(6) . . . . ?
C37 N4 C29 C30 169.0(4) . . . . ?
Ir1 N4 C29 C30 -13.6(6) . . . . ?
C37 N4 C29 C34 -7.6(6) . . . . ?
Ir1 N4 C29 C34 169.7(3) . . . . ?
N4 C29 C30 C31 -178.4(5) . . . . ?
C34 C29 C30 C31 -1.7(8) . . . . ?
C29 C30 C31 C32 -0.4(9) . . . . ?
C30 C31 C32 C33 1.4(10) . . . . ?
C31 C32 C33 C34 -0.2(10) . . . . ?
C32 C33 C34 C35 174.5(6) . . . . ?
C32 C33 C34 C29 -2.0(8) . . . . ?
N4 C29 C34 C33 179.6(4) . . . . ?
C30 C29 C34 C33 2.9(7) . . . . ?
N4 C29 C34 C35 3.0(7) . . . . ?
C30 C29 C34 C35 -173.7(5) . . . . ?
C33 C34 C35 C36 -174.3(5) . . . . ?
C29 C34 C35 C36 2.2(7) . . . . ?
C34 C35 C36 C37 -2.8(7) . . . . ?
C29 N4 C37 C36 7.1(6) . . . . ?
Ir1 N4 C37 C36 -170.6(3) . . . . ?
C29 N4 C37 C38 -171.1(4) . . . . ?
Ir1 N4 C37 C38 11.2(4) . . . . ?
C35 C36 C37 N4 -2.0(6) . . . . ?
C35 C36 C37 C38 176.0(4) . . . . ?
N4 C37 C38 C39 -2.3(5) . . . . ?
C36 C37 C38 C39 179.6(4) . . . . ?
N4 C37 C38 S2 179.7(3) . . . . ?
C36 C37 C38 S2 1.6(6) . . . . ?
C45 S2 C38 C39 1.1(3) . . . . ?
C45 S2 C38 C37 179.1(4) . . . . ?
C37 C38 C39 C40 179.5(3) . . . . ?
S2 C38 C39 C40 -2.3(4) . . . . ?
C37 C38 C39 Ir1 -8.2(5) . . . . ?
S2 C38 C39 Ir1 169.96(19) . . . . ?
C38 C39 C40 C41 -176.0(4) . . . . ?
Ir1 C39 C40 C41 14.3(7) . . . . ?
C38 C39 C40 C45 2.6(5) . . . . ?
Ir1 C39 C40 C45 -167.1(3) . . . . ?
C45 C40 C41 C42 0.6(6) . . . . ?
C39 C40 C41 C42 179.2(4) . . . . ?
C40 C41 C42 C43 1.4(7) . . . . ?
C41 C42 C43 C44 -1.4(7) . . . . ?
C42 C43 C44 C45 -0.7(7) . . . . ?
C43 C44 C45 C40 2.9(7) . . . . ?
C43 C44 C45 S2 -176.9(4) . . . . ?
C41 C40 C45 C44 -2.9(6) . . . . ?
C39 C40 C45 C44 178.3(4) . . . . ?
C41 C40 C45 S2 176.9(3) . . . . ?
C39 C40 C45 S2 -1.9(4) . . . . ?
C38 S2 C45 C44 -179.7(4) . . . . ?
C38 S2 C45 C40 0.5(3) . . . . ?
C54 N5 C46 C47 168.3(4) . . . . ?
Ir1 N5 C46 C47 -28.7(5) . . . . ?
C54 N5 C46 C51 -10.0(6) . . . . ?
Ir1 N5 C46 C51 153.1(3) . . . . ?
N5 C46 C47 C48 176.9(4) . . . . ?
C51 C46 C47 C48 -4.8(6) . . . . ?
C46 C47 C48 C49 1.0(7) . . . . ?
C47 C48 C49 C50 1.9(8) . . . . ?
C48 C49 C50 C51 -1.0(9) . . . . ?
N5 C46 C51 C52 5.8(6) . . . . ?
C47 C46 C51 C52 -172.5(4) . . . . ?
N5 C46 C51 C50 -176.2(4) . . . . ?
C47 C46 C51 C50 5.5(6) . . . . ?
C49 C50 C51 C52 175.3(5) . . . . ?
C49 C50 C51 C46 -2.7(8) . . . . ?
C46 C51 C52 C53 1.8(7) . . . . ?
C50 C51 C52 C53 -176.2(5) . . . . ?
C51 C52 C53 C54 -4.9(7) . . . . ?
C46 N5 C54 C53 7.0(6) . . . . ?
Ir1 N5 C54 C53 -158.4(3) . . . . ?
C46 N5 C54 C55 -177.5(4) . . . . ?
Ir1 N5 C54 C55 17.1(4) . . . . ?
C52 C53 C54 N5 0.6(7) . . . . ?
C52 C53 C54 C55 -174.3(5) . . . . ?
N5 C54 C55 C56 -7.1(6) . . . . ?
C53 C54 C55 C56 168.2(4) . . . . ?
N5 C54 C55 S3' 179.1(7) . . . . ?
C53 C54 C55 S3' -5.7(9) . . . . ?
N5 C54 C55 S3 169.2(4) . . . . ?
C53 C54 C55 S3 -15.5(7) . . . . ?
C54 C55 C56 C57' -170.4(11) . . . . ?
S3' C55 C56 C57' 4.3(12) . . . . ?
C54 C55 C56 C57 172.1(8) . . . . ?
S3 C55 C56 C57 -4.4(10) . . . . ?
C54 C55 C56 Ir1 -7.1(6) . . . . ?
S3' C55 C56 Ir1 167.6(6) . . . . ?
S3 C55 C56 Ir1 176.4(4) . . . . ?
C55 C56 C57 C58 -178.1(15) . . . . ?
Ir1 C56 C57 C58 1(3) . . . . ?
C55 C56 C57 C62 3.2(14) . . . . ?
Ir1 C56 C57 C62 -177.8(7) . . . . ?
C62 C57 C58 C59 1(2) . . . . ?
C56 C57 C58 C59 -177.2(15) . . . . ?
C57 C58 C59 C60 -3(2) . . . . ?
C58 C59 C60 C61 3(3) . . . . ?
C59 C60 C61 C62 -2(2) . . . . ?
C60 C61 C62 C57 0(2) . . . . ?
C60 C61 C62 S3 179.9(13) . . . . ?
C58 C57 C62 C61 0(2) . . . . ?
C56 C57 C62 C61 179.0(12) . . . . ?
C58 C57 C62 S3 -179.7(13) . . . . ?
C56 C57 C62 S3 -0.9(17) . . . . ?
C61 C62 S3 C55 178.9(13) . . . . ?
C57 C62 S3 C55 -1.2(12) . . . . ?
C56 C55 S3 C62 3.3(7) . . . . ?
C54 C55 S3 C62 -173.0(6) . . . . ?
C55 C56 C57' C62' -4(2) . . . . ?
Ir1 C56 C57' C62' -162.7(11) . . . . ?
C55 C56 C57' C58' 179.9(19) . . . . ?
Ir1 C56 C57' C58' 21(3) . . . . ?
C56 C57' C58' C59' -179.8(19) . . . . ?
C62' C57' C58' C59' 4(3) . . . . ?
C57' C58' C59' C60' -5(3) . . . . ?
C58' C59' C60' C61' 4(3) . . . . ?
C59' C60' C61' C62' -2(3) . . . . ?
C60' C61' C62' C57' 1(3) . . . . ?
C60' C61' C62' S3' -179.8(15) . . . . ?
C56 C57' C62' C61' -178.7(17) . . . . ?
C58' C57' C62' C61' -2(3) . . . . ?
C56 C57' C62' S3' 2(2) . . . . ?
C58' C57' C62' S3' 178.6(15) . . . . ?
C61' C62' S3' C55 -178.9(17) . . . . ?
C57' C62' S3' C55 0.6(15) . . . . ?
C56 C55 S3' C62' -2.9(9) . . . . ?
C54 C55 S3' C62' 171.3(8) . . . . ?
